data_7105769
loop_
_publ_author_name
'Adam Glass'
'Sam Klonoski'
'Lev Zakharov'
'Shih-Yuan Liu'

_publ_section_title
;
 Pushing the limits of steric demand around a biaryl axis: Synthesis of
 tetra-ortho-substituted biaryl naphthalenes
;
_journal_name_full Chem.Commun.
_journal_page_first 286
_journal_paper_doi 10.1039/c0cc02170a
_journal_volume 47
_journal_year 2011
_chemical_formula_sum 'C28 H36'
_chemical_formula_weight 372.57
_chemical_name_systematic
;

?

;
_space_group_IT_number 14
_symmetry_cell_setting monoclinic
_symmetry_space_group_name_Hall '-P 2yn'
_symmetry_space_group_name_H-M 'P 1 21/n 1'
_atom_sites_solution_hydrogens geom
_atom_sites_solution_primary direct
_atom_sites_solution_secondary difmap
_audit_creation_method SHELXLTL
_cell_angle_alpha 90.00
_cell_angle_beta 95.118(4)
_cell_angle_gamma 90.00
_cell_formula_units_Z 8
_cell_length_a 16.297(4)
_cell_length_b 9.649(2)
_cell_length_c 29.806(7)
_cell_measurement_reflns_used 2827
_cell_measurement_temperature 173(2)
_cell_measurement_theta_max 19.56
_cell_measurement_theta_min 2.31
_cell_volume 4668.3(19)
_computing_cell_refinement 'Bruker SAINT'
_computing_data_collection 'Bruker SMART'
_computing_data_reduction 'Bruker SAINT'
_computing_molecular_graphics 'Bruker SHELXTL'
_computing_publication_material 'Bruker SHELXTL'
_computing_structure_refinement 'Bruker SHELXTL'
_computing_structure_solution 'Bruker SHELXTL'
_diffrn_ambient_temperature 173(2)
_diffrn_measured_fraction_theta_full 1.000
_diffrn_measured_fraction_theta_max 1.000
_diffrn_measurement_device_type 'Bruker Apex CCD area detector'
_diffrn_measurement_method 'phi and omega scans'
_diffrn_radiation_monochromator graphite
_diffrn_radiation_source 'fine-focus sealed tube'
_diffrn_radiation_type MoK\a
_diffrn_radiation_wavelength 0.71073
_diffrn_reflns_av_R_equivalents 0.0934
_diffrn_reflns_av_sigmaI/netI 0.0741
_diffrn_reflns_limit_h_max 18
_diffrn_reflns_limit_h_min -18
_diffrn_reflns_limit_k_max 11
_diffrn_reflns_limit_k_min -11
_diffrn_reflns_limit_l_max 34
_diffrn_reflns_limit_l_min -34
_diffrn_reflns_number 38119
_diffrn_reflns_theta_full 24.00
_diffrn_reflns_theta_max 24.00
_diffrn_reflns_theta_min 1.37
_exptl_absorpt_coefficient_mu 0.059
_exptl_absorpt_correction_T_max 0.9988
_exptl_absorpt_correction_T_min 0.9739
_exptl_absorpt_correction_type multi-scan
_exptl_absorpt_process_details SADABS
_exptl_crystal_colour colorless
_exptl_crystal_density_diffrn 1.060
_exptl_crystal_density_method 'not measured'
_exptl_crystal_description plate
_exptl_crystal_F_000 1632
_exptl_crystal_size_max 0.45
_exptl_crystal_size_mid 0.41
_exptl_crystal_size_min 0.02
_refine_diff_density_max 0.343
_refine_diff_density_min -0.218
_refine_diff_density_rms 0.060
_refine_ls_extinction_method none
_refine_ls_goodness_of_fit_ref 1.004
_refine_ls_hydrogen_treatment constr
_refine_ls_matrix_type full
_refine_ls_number_parameters 511
_refine_ls_number_reflns 7311
_refine_ls_number_restraints 0
_refine_ls_restrained_S_all 1.004
_refine_ls_R_factor_all 0.1209
_refine_ls_R_factor_gt 0.0687
_refine_ls_shift/su_max 0.000
_refine_ls_shift/su_mean 0.000
_refine_ls_structure_factor_coef Fsqd
_refine_ls_weighting_details 'calc w=1/[\s^2^(Fo^2^)+(0.1008P)^2^+1.4422P] where P=(Fo^2^+2Fc^2^)/3'
_refine_ls_weighting_scheme calc
_refine_ls_wR_factor_gt 0.1617
_refine_ls_wR_factor_ref 0.2024
_reflns_number_gt 4608
_reflns_number_total 7311
_reflns_threshold_expression >2sigma(I)
_cod_data_source_file C0CC02170A.TXT
_cod_data_source_block liu66
_cod_depositor_comments
;
The following automatic conversions were performed:
'_symmetry_cell_setting' value 'Monoclinic' changed to 'monoclinic'
according to '/home/saulius/struct/CIF-dictionaries/cif_core.dic'
dictionary named 'cif_core.dic' version 2.4.1 from 2010-06-29.

Automatic conversion script
Id: cif_fix_enum 1527 2010-12-29 10:47:43Z saulius 
;
_cod_original_cell_volume 4668(2)
_cod_original_sg_symbol_H-M P2(1)/n
_cod_database_code 7105769

loop_
_symmetry_equiv_pos_as_xyz
'x, y, z'
'-x+1/2, y+1/2, -z+1/2'
'-x, -y, -z'
'x-1/2, -y-1/2, z-1/2'

loop_
_atom_site_label
_atom_site_type_symbol
_atom_site_fract_x
_atom_site_fract_y
_atom_site_fract_z
_atom_site_U_iso_or_equiv
_atom_site_adp_type
_atom_site_occupancy
_atom_site_symmetry_multiplicity
_atom_site_calc_flag
_atom_site_refinement_flags
_atom_site_disorder_assembly
_atom_site_disorder_group
C1 C -0.10869(19) 0.0354(3) 0.80378(10) 0.0248(7) Uani 1 1 d . . .
C2 C -0.0752(2) -0.0653(3) 0.83299(10) 0.0287(8) Uani 1 1 d . . .
C3 C -0.1290(2) -0.1553(3) 0.85446(11) 0.0351(8) Uani 1 1 d . . .
H3A H -0.1060 -0.2236 0.8748 0.042 Uiso 1 1 calc R . .
C4 C -0.2121(2) -0.1460(3) 0.84666(12) 0.0386(9) Uani 1 1 d . . .
H4A H -0.2461 -0.2075 0.8616 0.046 Uiso 1 1 calc R . .
C5 C -0.2488(2) -0.0457(3) 0.81648(11) 0.0336(8) Uani 1 1 d . . .
C6 C -0.1958(2) 0.0474(3) 0.79524(10) 0.0289(8) Uani 1 1 d . . .
C7 C -0.2342(2) 0.1496(3) 0.76587(11) 0.0342(8) Uani 1 1 d . . .
H7A H -0.2007 0.2140 0.7517 0.041 Uiso 1 1 calc R . .
C8 C -0.3180(2) 0.1574(4) 0.75761(12) 0.0441(10) Uani 1 1 d . . .
H8A H -0.3418 0.2268 0.7379 0.053 Uiso 1 1 calc R . .
C9 C -0.3693(2) 0.0632(4) 0.77803(13) 0.0487(10) Uani 1 1 d . . .
H9A H -0.4274 0.0683 0.7717 0.058 Uiso 1 1 calc R . .
C10 C -0.3353(2) -0.0353(4) 0.80686(13) 0.0445(10) Uani 1 1 d . . .
H10A H -0.3702 -0.0980 0.8207 0.053 Uiso 1 1 calc R . .
C11 C 0.0169(2) -0.0853(3) 0.84319(11) 0.0322(8) Uani 1 1 d . . .
H11A H 0.0451 -0.0094 0.8277 0.039 Uiso 1 1 calc R . .
C12 C 0.0450(3) -0.2228(4) 0.82435(15) 0.0628(12) Uani 1 1 d . . .
H12A H 0.0275 -0.2278 0.7921 0.094 Uiso 1 1 calc R . .
H12B H 0.0203 -0.2996 0.8400 0.094 Uiso 1 1 calc R . .
H12C H 0.1051 -0.2293 0.8289 0.094 Uiso 1 1 calc R . .
C13 C 0.0435(2) -0.0744(5) 0.89359(13) 0.0552(11) Uani 1 1 d . . .
H13A H 0.0252 0.0145 0.9050 0.083 Uiso 1 1 calc R . .
H13B H 0.1037 -0.0804 0.8984 0.083 Uiso 1 1 calc R . .
H13C H 0.0188 -0.1503 0.9096 0.083 Uiso 1 1 calc R . .
C14 C -0.05330(19) 0.1328(3) 0.78086(10) 0.0256(7) Uani 1 1 d . . .
C15 C -0.0272(2) 0.1008(3) 0.73826(10) 0.0303(8) Uani 1 1 d . . .
C16 C 0.0288(2) 0.1894(3) 0.71982(11) 0.0335(8) Uani 1 1 d . . .
H16A H 0.0456 0.1683 0.6909 0.040 Uiso 1 1 calc R . .
C17 C 0.0610(2) 0.3067(3) 0.74193(11) 0.0311(8) Uani 1 1 d . . .
C18 C 0.0320(2) 0.3394(3) 0.78302(11) 0.0306(8) Uani 1 1 d . . .
H18A H 0.0515 0.4211 0.7982 0.037 Uiso 1 1 calc R . .
C19 C -0.02480(19) 0.2563(3) 0.80265(10) 0.0265(7) Uani 1 1 d . . .
C20 C -0.0593(2) -0.0259(3) 0.71169(12) 0.0399(9) Uani 1 1 d . . .
H20A H -0.0866 -0.0875 0.7329 0.048 Uiso 1 1 calc R . .
C21 C -0.1245(3) 0.0158(5) 0.67399(15) 0.0721(14) Uani 1 1 d . . .
H21A H -0.1445 -0.0671 0.6574 0.108 Uiso 1 1 calc R . .
H21B H -0.1002 0.0798 0.6533 0.108 Uiso 1 1 calc R . .
H21C H -0.1706 0.0613 0.6870 0.108 Uiso 1 1 calc R . .
C22 C 0.0086(3) -0.1098(4) 0.69244(15) 0.0629(12) Uani 1 1 d . . .
H22A H 0.0505 -0.1347 0.7167 0.094 Uiso 1 1 calc R . .
H22B H 0.0339 -0.0544 0.6698 0.094 Uiso 1 1 calc R . .
H22C H -0.0150 -0.1944 0.6784 0.094 Uiso 1 1 calc R . .
C23 C 0.1277(2) 0.3905(3) 0.72141(12) 0.0368(9) Uani 1 1 d . . .
H23A H 0.1165 0.3844 0.6879 0.044 Uiso 1 1 calc R . .
C24 C 0.1286(3) 0.5420(4) 0.73367(15) 0.0660(13) Uani 1 1 d . . .
H24A H 0.1729 0.5888 0.7194 0.099 Uiso 1 1 calc R . .
H24B H 0.1378 0.5518 0.7665 0.099 Uiso 1 1 calc R . .
H24C H 0.0756 0.5839 0.7231 0.099 Uiso 1 1 calc R . .
C25 C 0.2112(3) 0.3249(6) 0.7337(2) 0.095(2) Uani 1 1 d . . .
H25A H 0.2538 0.3789 0.7203 0.143 Uiso 1 1 calc R . .
H25B H 0.2112 0.2298 0.7221 0.143 Uiso 1 1 calc R . .
H25C H 0.2227 0.3236 0.7665 0.143 Uiso 1 1 calc R . .
C26 C -0.0566(2) 0.3015(3) 0.84698(11) 0.0315(8) Uani 1 1 d . . .
H26A H -0.0824 0.2187 0.8602 0.038 Uiso 1 1 calc R . .
C27 C 0.0110(2) 0.3538(4) 0.88156(12) 0.0451(10) Uani 1 1 d . . .
H27A H 0.0537 0.2827 0.8867 0.068 Uiso 1 1 calc R . .
H27B H -0.0126 0.3740 0.9099 0.068 Uiso 1 1 calc R . .
H27C H 0.0353 0.4384 0.8703 0.068 Uiso 1 1 calc R . .
C28 C -0.1235(2) 0.4124(4) 0.83896(12) 0.0482(10) Uani 1 1 d . . .
H28A H -0.1667 0.3787 0.8166 0.072 Uiso 1 1 calc R . .
H28B H -0.0993 0.4972 0.8278 0.072 Uiso 1 1 calc R . .
H28C H -0.1474 0.4321 0.8673 0.072 Uiso 1 1 calc R . .
C1' C 0.72366(19) -0.1597(3) -0.00875(10) 0.0266(7) Uani 1 1 d . . .
C2' C 0.6573(2) -0.2352(3) -0.02791(11) 0.0315(8) Uani 1 1 d . . .
C3' C 0.6724(2) -0.3618(3) -0.05003(11) 0.0387(9) Uani 1 1 d . . .
H3'A H 0.6269 -0.4136 -0.0632 0.046 Uiso 1 1 calc R . .
C4' C 0.7490(2) -0.4110(3) -0.05302(11) 0.0392(9) Uani 1 1 d . . .
H4'A H 0.7563 -0.4957 -0.0684 0.047 Uiso 1 1 calc R . .
C5' C 0.8187(2) -0.3387(3) -0.03371(10) 0.0312(8) Uani 1 1 d . . .
C6' C 0.80603(19) -0.2104(3) -0.01126(10) 0.0269(8) Uani 1 1 d . . .
C7' C 0.8766(2) -0.1385(3) 0.00768(11) 0.0326(8) Uani 1 1 d . . .
H7'A H 0.8698 -0.0531 0.0227 0.039 Uiso 1 1 calc R . .
C8' C 0.9543(2) -0.1893(4) 0.00481(12) 0.0412(9) Uani 1 1 d . . .
H8'A H 1.0006 -0.1385 0.0175 0.049 Uiso 1 1 calc R . .
C9' C 0.9658(2) -0.3164(4) -0.01690(12) 0.0468(10) Uani 1 1 d . . .
H9'A H 1.0198 -0.3519 -0.0186 0.056 Uiso 1 1 calc R . .
C10' C 0.8998(2) -0.3881(4) -0.03542(12) 0.0416(9) Uani 1 1 d . . .
H10B H 0.9084 -0.4739 -0.0499 0.050 Uiso 1 1 calc R . .
C11' C 0.5686(2) -0.1864(4) -0.02705(13) 0.0448(10) Uani 1 1 d . . .
H11B H 0.5689 -0.0985 -0.0093 0.054 Uiso 1 1 calc R . .
C12' C 0.5169(2) -0.2931(4) -0.00412(15) 0.0599(12) Uani 1 1 d . . .
H12D H 0.5423 -0.3117 0.0263 0.090 Uiso 1 1 calc R . .
H12E H 0.5142 -0.3792 -0.0216 0.090 Uiso 1 1 calc R . .
H12F H 0.4611 -0.2568 -0.0024 0.090 Uiso 1 1 calc R . .
C13' C 0.5302(2) -0.1555(4) -0.07506(16) 0.0651(13) Uani 1 1 d . . .
H13D H 0.5641 -0.0871 -0.0892 0.098 Uiso 1 1 calc R . .
H13E H 0.4744 -0.1186 -0.0737 0.098 Uiso 1 1 calc R . .
H13F H 0.5276 -0.2411 -0.0928 0.098 Uiso 1 1 calc R . .
C14' C 0.71436(18) -0.0226(3) 0.01464(11) 0.0268(7) Uani 1 1 d . . .
C15' C 0.71810(19) 0.1020(3) -0.01041(11) 0.0297(8) Uani 1 1 d . B .
C16' C 0.71971(15) 0.2274(2) 0.01296(9) 0.0390(9) Uani 1 1 d . . .
H16B H 0.7225 0.3112 -0.0036 0.047 Uiso 1 1 calc R A 1
C18' C 0.71092(15) 0.1123(2) 0.08284(9) 0.0392(9) Uani 1 1 d R . .
H18B H 0.7076 0.1159 0.1145 0.047 Uiso 1 1 calc R A 1
C19' C 0.70924(19) -0.0166(3) 0.06132(11) 0.0303(8) Uani 1 1 d . B .
C20' C 0.7222(2) 0.1014(3) -0.06116(11) 0.0350(8) Uani 1 1 d . . .
H20B H 0.7133 0.0038 -0.0718 0.042 Uiso 1 1 calc R B .
C21' C 0.8076(2) 0.1464(4) -0.07333(13) 0.0528(11) Uani 1 1 d . B .
H21D H 0.8498 0.0879 -0.0573 0.079 Uiso 1 1 calc R . .
H21E H 0.8171 0.2434 -0.0646 0.079 Uiso 1 1 calc R . .
H21F H 0.8105 0.1368 -0.1059 0.079 Uiso 1 1 calc R . .
C22' C 0.6547(3) 0.1909(4) -0.08572(13) 0.0538(11) Uani 1 1 d . B .
H22D H 0.6007 0.1606 -0.0774 0.081 Uiso 1 1 calc R . .
H22E H 0.6567 0.1811 -0.1183 0.081 Uiso 1 1 calc R . .
H22F H 0.6635 0.2882 -0.0772 0.081 Uiso 1 1 calc R . .
C17' C 0.7174(2) 0.2351(3) 0.05919(13) 0.0395(9) Uani 0.50 1 d P B 1
C23' C 0.7235(3) 0.3753(4) 0.08293(18) 0.0758(16) Uani 0.50 1 d P B 1
H23B H 0.7342 0.3437 0.1149 0.091 Uiso 0.50 1 calc PR B 1
C25' C 0.6517(5) 0.4477(10) 0.0860(5) 0.079(4) Uani 0.50 1 d P B 1
H25D H 0.6639 0.5351 0.1020 0.118 Uiso 0.50 1 calc PR B 1
H25E H 0.6139 0.3924 0.1025 0.118 Uiso 0.50 1 calc PR B 1
H25F H 0.6261 0.4673 0.0556 0.118 Uiso 0.50 1 calc PR B 1
C17A C 0.7174(2) 0.2351(3) 0.05919(13) 0.0395(9) Uani 0.50 1 d P B 2
C23A C 0.7235(3) 0.3753(4) 0.08293(18) 0.0758(16) Uani 0.50 1 d P B 2
H23C H 0.6874 0.4294 0.0604 0.091 Uiso 0.50 1 calc PR B 2
C25A C 0.6799(8) 0.3965(10) 0.1198(4) 0.079(4) Uani 0.50 1 d P B 2
H25G H 0.6901 0.4906 0.1314 0.118 Uiso 0.50 1 calc PR B 2
H25H H 0.6975 0.3292 0.1434 0.118 Uiso 0.50 1 calc PR B 2
H25I H 0.6209 0.3848 0.1110 0.118 Uiso 0.50 1 calc PR B 2
C24' C 0.8022(3) 0.4483(4) 0.07752(15) 0.0611(12) Uani 1 1 d . . .
H24D H 0.8026 0.5373 0.0934 0.092 Uiso 1 1 calc R B 1
H24E H 0.8074 0.4646 0.0454 0.092 Uiso 1 1 calc R B 1
H24F H 0.8484 0.3914 0.0901 0.092 Uiso 1 1 calc R B 1
C26' C 0.7019(2) -0.1463(3) 0.08969(11) 0.0385(9) Uani 1 1 d . . .
H26B H 0.7058 -0.2281 0.0694 0.046 Uiso 1 1 calc R B .
C27' C 0.7715(3) -0.1591(4) 0.12777(14) 0.0569(11) Uani 1 1 d . B .
H27D H 0.8249 -0.1542 0.1151 0.085 Uiso 1 1 calc R . .
H27E H 0.7667 -0.2479 0.1432 0.085 Uiso 1 1 calc R . .
H27F H 0.7673 -0.0831 0.1493 0.085 Uiso 1 1 calc R . .
C28' C 0.6181(2) -0.1537(4) 0.10946(14) 0.0524(11) Uani 1 1 d . B .
H28D H 0.5738 -0.1449 0.0851 0.079 Uiso 1 1 calc R . .
H28E H 0.6140 -0.0780 0.1311 0.079 Uiso 1 1 calc R . .
H28F H 0.6131 -0.2427 0.1248 0.079 Uiso 1 1 calc R . .

loop_
_atom_site_aniso_label
_atom_site_aniso_U_11
_atom_site_aniso_U_22
_atom_site_aniso_U_33
_atom_site_aniso_U_23
_atom_site_aniso_U_13
_atom_site_aniso_U_12
C1 0.0310(19) 0.0194(16) 0.0243(18) -0.0034(13) 0.0049(14) -0.0018(14)
C2 0.038(2) 0.0228(17) 0.0252(18) -0.0028(14) 0.0024(15) -0.0040(15)
C3 0.049(2) 0.0252(18) 0.031(2) 0.0054(15) 0.0024(17) -0.0027(16)
C4 0.046(2) 0.033(2) 0.038(2) -0.0001(16) 0.0089(18) -0.0125(17)
C5 0.040(2) 0.0290(18) 0.032(2) -0.0051(15) 0.0044(16) -0.0048(16)
C6 0.037(2) 0.0218(17) 0.0272(19) -0.0058(14) 0.0013(15) -0.0006(15)
C7 0.037(2) 0.0314(19) 0.033(2) -0.0052(15) 0.0002(16) 0.0029(16)
C8 0.047(2) 0.042(2) 0.042(2) -0.0053(18) -0.0026(19) 0.0078(19)
C9 0.033(2) 0.053(2) 0.058(3) -0.015(2) -0.006(2) 0.0050(19)
C10 0.033(2) 0.047(2) 0.054(3) -0.012(2) 0.0060(19) -0.0108(18)
C11 0.036(2) 0.0273(18) 0.033(2) 0.0052(15) 0.0002(16) 0.0006(15)
C12 0.054(3) 0.056(3) 0.076(3) -0.015(2) -0.005(2) 0.017(2)
C13 0.047(2) 0.071(3) 0.045(2) 0.004(2) -0.009(2) 0.000(2)
C14 0.0282(18) 0.0217(16) 0.0261(18) 0.0046(14) -0.0011(14) 0.0037(14)
C15 0.042(2) 0.0233(17) 0.0257(18) 0.0019(14) 0.0031(16) 0.0025(15)
C16 0.047(2) 0.0285(18) 0.0260(19) 0.0020(15) 0.0101(16) 0.0031(17)
C17 0.035(2) 0.0239(17) 0.035(2) 0.0075(15) 0.0061(16) 0.0011(15)
C18 0.037(2) 0.0220(17) 0.033(2) -0.0006(14) 0.0092(16) -0.0026(15)
C19 0.0297(18) 0.0217(16) 0.0280(18) 0.0002(14) 0.0021(15) 0.0016(14)
C20 0.060(2) 0.0281(19) 0.033(2) -0.0051(16) 0.0111(18) -0.0054(17)
C21 0.090(4) 0.065(3) 0.058(3) -0.026(2) -0.012(3) -0.003(3)
C22 0.088(3) 0.035(2) 0.069(3) -0.015(2) 0.025(3) 0.004(2)
C23 0.039(2) 0.0335(19) 0.040(2) 0.0032(16) 0.0124(17) -0.0019(16)
C24 0.083(3) 0.045(2) 0.076(3) -0.005(2) 0.039(3) -0.023(2)
C25 0.046(3) 0.109(4) 0.135(5) 0.064(4) 0.031(3) 0.010(3)
C26 0.039(2) 0.0251(17) 0.0313(19) -0.0043(15) 0.0085(16) -0.0057(15)
C27 0.048(2) 0.049(2) 0.037(2) -0.0064(18) 0.0000(18) 0.0073(19)
C28 0.045(2) 0.058(2) 0.042(2) -0.0185(19) 0.0044(19) 0.013(2)
C1' 0.0341(19) 0.0191(16) 0.0266(18) 0.0005(13) 0.0031(15) 0.0020(14)
C2' 0.037(2) 0.0228(17) 0.035(2) -0.0018(15) 0.0046(16) -0.0026(15)
C3' 0.053(2) 0.0239(18) 0.039(2) -0.0029(16) 0.0005(18) -0.0088(17)
C4' 0.061(3) 0.0226(18) 0.035(2) -0.0035(15) 0.0082(19) 0.0021(18)
C5' 0.046(2) 0.0240(17) 0.0244(18) 0.0021(14) 0.0085(16) 0.0057(16)
C6' 0.0338(19) 0.0240(17) 0.0230(18) 0.0069(14) 0.0030(15) 0.0049(14)
C7' 0.034(2) 0.0304(18) 0.033(2) -0.0011(15) 0.0002(16) 0.0035(16)
C8' 0.037(2) 0.047(2) 0.039(2) 0.0022(18) -0.0004(17) 0.0056(18)
C9' 0.044(2) 0.056(3) 0.041(2) 0.013(2) 0.0106(19) 0.023(2)
C10' 0.057(3) 0.031(2) 0.038(2) 0.0007(17) 0.012(2) 0.0166(19)
C11' 0.030(2) 0.037(2) 0.066(3) -0.0094(19) 0.0000(19) -0.0036(17)
C12' 0.042(2) 0.066(3) 0.073(3) -0.006(2) 0.012(2) -0.017(2)
C13' 0.042(2) 0.054(3) 0.095(4) 0.011(2) -0.016(2) -0.002(2)
C14' 0.0244(17) 0.0212(17) 0.035(2) -0.0028(14) 0.0050(15) 0.0019(14)
C15' 0.0269(18) 0.0238(17) 0.040(2) -0.0010(15) 0.0089(15) -0.0006(14)
C16' 0.039(2) 0.0223(18) 0.058(3) -0.0025(17) 0.0163(19) -0.0025(15)
C18' 0.037(2) 0.042(2) 0.040(2) -0.0148(18) 0.0100(17) -0.0024(17)
C19' 0.0278(18) 0.0279(18) 0.036(2) -0.0042(15) 0.0064(15) 0.0026(14)
C20' 0.039(2) 0.0277(18) 0.039(2) 0.0016(16) 0.0056(17) -0.0016(16)
C21' 0.061(3) 0.052(2) 0.048(2) -0.0007(19) 0.019(2) -0.013(2)
C22' 0.071(3) 0.037(2) 0.052(3) 0.0076(19) -0.002(2) 0.005(2)
C17' 0.035(2) 0.0286(19) 0.057(3) -0.0162(18) 0.0189(18) -0.0048(16)
C23' 0.074(3) 0.045(3) 0.116(4) -0.047(3) 0.049(3) -0.024(2)
C25' 0.033(5) 0.048(6) 0.156(12) -0.058(7) 0.010(7) -0.003(4)
C17A 0.035(2) 0.0286(19) 0.057(3) -0.0162(18) 0.0189(18) -0.0048(16)
C23A 0.074(3) 0.045(3) 0.116(4) -0.047(3) 0.049(3) -0.024(2)
C25A 0.122(10) 0.045(6) 0.078(8) -0.034(5) 0.056(7) -0.020(6)
C24' 0.062(3) 0.043(2) 0.078(3) -0.020(2) 0.006(2) -0.016(2)
C26' 0.052(2) 0.0325(19) 0.032(2) -0.0033(16) 0.0090(18) 0.0047(17)
C27' 0.060(3) 0.057(3) 0.053(3) 0.007(2) 0.002(2) 0.011(2)
C28' 0.060(3) 0.044(2) 0.056(3) 0.0033(19) 0.018(2) -0.003(2)

loop_
_atom_type_symbol
_atom_type_description
_atom_type_scat_dispersion_real
_atom_type_scat_dispersion_imag
_atom_type_scat_source
C C 0.0033 0.0016 'International Tables Vol C Tables 4.2.6.8 and 6.1.1.4'
H H 0.0000 0.0000 'International Tables Vol C Tables 4.2.6.8 and 6.1.1.4'

loop_
_geom_angle_atom_site_label_1
_geom_angle_atom_site_label_2
_geom_angle_atom_site_label_3
_geom_angle
_geom_angle_site_symmetry_1
_geom_angle_site_symmetry_3
_geom_angle_publ_flag
C2 C1 C6 120.0(3) . . ?
C2 C1 C14 120.3(3) . . ?
C6 C1 C14 119.7(3) . . ?
C1 C2 C3 119.1(3) . . ?
C1 C2 C11 122.9(3) . . ?
C3 C2 C11 118.0(3) . . ?
C4 C3 C2 121.8(3) . . ?
C4 C3 H3A 119.1 . . ?
C2 C3 H3A 119.1 . . ?
C3 C4 C5 120.8(3) . . ?
C3 C4 H4A 119.6 . . ?
C5 C4 H4A 119.6 . . ?
C10 C5 C4 122.2(3) . . ?
C10 C5 C6 119.6(3) . . ?
C4 C5 C6 118.2(3) . . ?
C1 C6 C7 122.8(3) . . ?
C1 C6 C5 120.0(3) . . ?
C7 C6 C5 117.2(3) . . ?
C8 C7 C6 121.6(3) . . ?
C8 C7 H7A 119.2 . . ?
C6 C7 H7A 119.2 . . ?
C7 C8 C9 120.6(4) . . ?
C7 C8 H8A 119.7 . . ?
C9 C8 H8A 119.7 . . ?
C10 C9 C8 119.8(3) . . ?
C10 C9 H9A 120.1 . . ?
C8 C9 H9A 120.1 . . ?
C9 C10 C5 121.2(4) . . ?
C9 C10 H10A 119.4 . . ?
C5 C10 H10A 119.4 . . ?
C2 C11 C12 111.1(3) . . ?
C2 C11 C13 112.1(3) . . ?
C12 C11 C13 110.7(3) . . ?
C2 C11 H11A 107.6 . . ?
C12 C11 H11A 107.6 . . ?
C13 C11 H11A 107.6 . . ?
C11 C12 H12A 109.5 . . ?
C11 C12 H12B 109.5 . . ?
H12A C12 H12B 109.5 . . ?
C11 C12 H12C 109.5 . . ?
H12A C12 H12C 109.5 . . ?
H12B C12 H12C 109.5 . . ?
C11 C13 H13A 109.5 . . ?
C11 C13 H13B 109.5 . . ?
H13A C13 H13B 109.5 . . ?
C11 C13 H13C 109.5 . . ?
H13A C13 H13C 109.5 . . ?
H13B C13 H13C 109.5 . . ?
C15 C14 C19 119.0(3) . . ?
C15 C14 C1 120.9(3) . . ?
C19 C14 C1 120.1(3) . . ?
C16 C15 C14 118.7(3) . . ?
C16 C15 C20 119.4(3) . . ?
C14 C15 C20 121.8(3) . . ?
C17 C16 C15 122.9(3) . . ?
C17 C16 H16A 118.5 . . ?
C15 C16 H16A 118.5 . . ?
C18 C17 C16 117.4(3) . . ?
C18 C17 C23 123.0(3) . . ?
C16 C17 C23 119.6(3) . . ?
C17 C18 C19 122.1(3) . . ?
C17 C18 H18A 119.0 . . ?
C19 C18 H18A 119.0 . . ?
C18 C19 C14 119.7(3) . . ?
C18 C19 C26 119.3(3) . . ?
C14 C19 C26 121.0(3) . . ?
C15 C20 C22 113.3(3) . . ?
C15 C20 C21 110.8(3) . . ?
C22 C20 C21 110.1(3) . . ?
C15 C20 H20A 107.5 . . ?
C22 C20 H20A 107.5 . . ?
C21 C20 H20A 107.5 . . ?
C20 C21 H21A 109.5 . . ?
C20 C21 H21B 109.5 . . ?
H21A C21 H21B 109.5 . . ?
C20 C21 H21C 109.5 . . ?
H21A C21 H21C 109.5 . . ?
H21B C21 H21C 109.5 . . ?
C20 C22 H22A 109.5 . . ?
C20 C22 H22B 109.5 . . ?
H22A C22 H22B 109.5 . . ?
C20 C22 H22C 109.5 . . ?
H22A C22 H22C 109.5 . . ?
H22B C22 H22C 109.5 . . ?
C24 C23 C25 111.0(4) . . ?
C24 C23 C17 114.1(3) . . ?
C25 C23 C17 109.8(3) . . ?
C24 C23 H23A 107.2 . . ?
C25 C23 H23A 107.2 . . ?
C17 C23 H23A 107.2 . . ?
C23 C24 H24A 109.5 . . ?
C23 C24 H24B 109.5 . . ?
H24A C24 H24B 109.5 . . ?
C23 C24 H24C 109.5 . . ?
H24A C24 H24C 109.5 . . ?
H24B C24 H24C 109.5 . . ?
C23 C25 H25A 109.5 . . ?
C23 C25 H25B 109.5 . . ?
H25A C25 H25B 109.5 . . ?
C23 C25 H25C 109.5 . . ?
H25A C25 H25C 109.5 . . ?
H25B C25 H25C 109.5 . . ?
C19 C26 C27 113.5(3) . . ?
C19 C26 C28 110.9(3) . . ?
C27 C26 C28 109.6(3) . . ?
C19 C26 H26A 107.5 . . ?
C27 C26 H26A 107.5 . . ?
C28 C26 H26A 107.5 . . ?
C26 C27 H27A 109.5 . . ?
C26 C27 H27B 109.5 . . ?
H27A C27 H27B 109.5 . . ?
C26 C27 H27C 109.5 . . ?
H27A C27 H27C 109.5 . . ?
H27B C27 H27C 109.5 . . ?
C26 C28 H28A 109.5 . . ?
C26 C28 H28B 109.5 . . ?
H28A C28 H28B 109.5 . . ?
C26 C28 H28C 109.5 . . ?
H28A C28 H28C 109.5 . . ?
H28B C28 H28C 109.5 . . ?
C2' C1' C6' 119.9(3) . . ?
C2' C1' C14' 123.0(3) . . ?
C6' C1' C14' 117.1(3) . . ?
C1' C2' C3' 118.8(3) . . ?
C1' C2' C11' 122.6(3) . . ?
C3' C2' C11' 118.6(3) . . ?
C4' C3' C2' 122.3(3) . . ?
C4' C3' H3'A 118.8 . . ?
C2' C3' H3'A 118.8 . . ?
C3' C4' C5' 121.1(3) . . ?
C3' C4' H4'A 119.4 . . ?
C5' C4' H4'A 119.4 . . ?
C4' C5' C10' 122.8(3) . . ?
C4' C5' C6' 118.3(3) . . ?
C10' C5' C6' 118.9(3) . . ?
C7' C6' C5' 117.7(3) . . ?
C7' C6' C1' 122.8(3) . . ?
C5' C6' C1' 119.5(3) . . ?
C8' C7' C6' 121.5(3) . . ?
C8' C7' H7'A 119.2 . . ?
C6' C7' H7'A 119.2 . . ?
C7' C8' C9' 120.2(4) . . ?
C7' C8' H8'A 119.9 . . ?
C9' C8' H8'A 119.9 . . ?
C10' C9' C8' 120.0(3) . . ?
C10' C9' H9'A 120.0 . . ?
C8' C9' H9'A 120.0 . . ?
C9' C10' C5' 121.7(3) . . ?
C9' C10' H10B 119.2 . . ?
C5' C10' H10B 119.2 . . ?
C2' C11' C12' 111.2(3) . . ?
C2' C11' C13' 110.6(3) . . ?
C12' C11' C13' 110.6(3) . . ?
C2' C11' H11B 108.1 . . ?
C12' C11' H11B 108.1 . . ?
C13' C11' H11B 108.1 . . ?
C11' C12' H12D 109.5 . . ?
C11' C12' H12E 109.5 . . ?
H12D C12' H12E 109.5 . . ?
C11' C12' H12F 109.5 . . ?
H12D C12' H12F 109.5 . . ?
H12E C12' H12F 109.5 . . ?
C11' C13' H13D 109.5 . . ?
C11' C13' H13E 109.5 . . ?
H13D C13' H13E 109.5 . . ?
C11' C13' H13F 109.5 . . ?
H13D C13' H13F 109.5 . . ?
H13E C13' H13F 109.5 . . ?
C19' C14' C15' 119.7(3) . . ?
C19' C14' C1' 120.8(3) . . ?
C15' C14' C1' 119.3(3) . . ?
C16' C15' C14' 118.1(3) . . ?
C16' C15' C20' 120.0(3) . . ?
C14' C15' C20' 121.9(3) . . ?
C17' C16' C15' 122.8(3) . . ?
C17' C16' H16B 118.6 . . ?
C15' C16' H16B 118.6 . . ?
C17' C18' C19' 121.7(3) . . ?
C17' C18' H18B 119.1 . . ?
C19' C18' H18B 119.1 . . ?
C18' C19' C14' 119.4(3) . . ?
C18' C19' C26' 118.4(3) . . ?
C14' C19' C26' 122.1(3) . . ?
C15' C20' C21' 110.9(3) . . ?
C15' C20' C22' 112.3(3) . . ?
C21' C20' C22' 110.8(3) . . ?
C15' C20' H20B 107.5 . . ?
C21' C20' H20B 107.5 . . ?
C22' C20' H20B 107.5 . . ?
C20' C21' H21D 109.5 . . ?
C20' C21' H21E 109.5 . . ?
H21D C21' H21E 109.5 . . ?
C20' C21' H21F 109.5 . . ?
H21D C21' H21F 109.5 . . ?
H21E C21' H21F 109.5 . . ?
C20' C22' H22D 109.5 . . ?
C20' C22' H22E 109.5 . . ?
H22D C22' H22E 109.5 . . ?
C20' C22' H22F 109.5 . . ?
H22D C22' H22F 109.5 . . ?
H22E C22' H22F 109.5 . . ?
C16' C17' C18' 118.1(3) . . ?
C16' C17' C23' 120.2(3) . . ?
C18' C17' C23' 121.8(3) . . ?
C25' C23' C24' 121.0(5) . . ?
C25' C23' C17' 117.4(5) . . ?
C24' C23' C17' 113.1(3) . . ?
C25' C23' H23B 99.8 . . ?
C24' C23' H23B 99.8 . . ?
C17' C23' H23B 99.8 . . ?
C23' C25' H25D 109.5 . . ?
C23' C25' H25E 109.5 . . ?
H25D C25' H25E 109.5 . . ?
C23' C25' H25F 109.5 . . ?
H25D C25' H25F 109.5 . . ?
H25E C25' H25F 109.5 . . ?
H25G C25A H25H 109.5 . . ?
H25G C25A H25I 109.5 . . ?
H25H C25A H25I 109.5 . . ?
C23' C24' H24D 109.5 . . ?
C23' C24' H24E 109.5 . . ?
H24D C24' H24E 109.5 . . ?
C23' C24' H24F 109.5 . . ?
H24D C24' H24F 109.5 . . ?
H24E C24' H24F 109.5 . . ?
C19' C26' C27' 112.8(3) . . ?
C19' C26' C28' 111.6(3) . . ?
C27' C26' C28' 109.6(3) . . ?
C19' C26' H26B 107.5 . . ?
C27' C26' H26B 107.5 . . ?
C28' C26' H26B 107.5 . . ?
C26' C27' H27D 109.5 . . ?
C26' C27' H27E 109.5 . . ?
H27D C27' H27E 109.5 . . ?
C26' C27' H27F 109.5 . . ?
H27D C27' H27F 109.5 . . ?
H27E C27' H27F 109.5 . . ?
C26' C28' H28D 109.5 . . ?
C26' C28' H28E 109.5 . . ?
H28D C28' H28E 109.5 . . ?
C26' C28' H28F 109.5 . . ?
H28D C28' H28F 109.5 . . ?
H28E C28' H28F 109.5 . . ?

loop_
_geom_bond_atom_site_label_1
_geom_bond_atom_site_label_2
_geom_bond_distance
_geom_bond_site_symmetry_2
_geom_bond_publ_flag
C1 C2 1.384(4) . ?
C1 C6 1.425(4) . ?
C1 C14 1.508(4) . ?
C2 C3 1.425(4) . ?
C2 C11 1.517(5) . ?
C3 C4 1.356(5) . ?
C3 H3A 0.9500 . ?
C4 C5 1.417(5) . ?
C4 H4A 0.9500 . ?
C5 C10 1.416(5) . ?
C5 C6 1.432(5) . ?
C6 C7 1.426(5) . ?
C7 C8 1.368(5) . ?
C7 H7A 0.9500 . ?
C8 C9 1.409(5) . ?
C8 H8A 0.9500 . ?
C9 C10 1.365(5) . ?
C9 H9A 0.9500 . ?
C10 H10A 0.9500 . ?
C11 C12 1.526(5) . ?
C11 C13 1.530(5) . ?
C11 H11A 1.0000 . ?
C12 H12A 0.9800 . ?
C12 H12B 0.9800 . ?
C12 H12C 0.9800 . ?
C13 H13A 0.9800 . ?
C13 H13B 0.9800 . ?
C13 H13C 0.9800 . ?
C14 C15 1.408(4) . ?
C14 C19 1.416(4) . ?
C15 C16 1.398(4) . ?
C15 C20 1.524(4) . ?
C16 C17 1.389(4) . ?
C16 H16A 0.9500 . ?
C17 C18 1.388(4) . ?
C17 C23 1.526(4) . ?
C18 C19 1.393(4) . ?
C18 H18A 0.9500 . ?
C19 C26 1.525(4) . ?
C20 C22 1.524(5) . ?
C20 C21 1.530(6) . ?
C20 H20A 1.0000 . ?
C21 H21A 0.9800 . ?
C21 H21B 0.9800 . ?
C21 H21C 0.9800 . ?
C22 H22A 0.9800 . ?
C22 H22B 0.9800 . ?
C22 H22C 0.9800 . ?
C23 C24 1.506(5) . ?
C23 C25 1.517(5) . ?
C23 H23A 1.0000 . ?
C24 H24A 0.9800 . ?
C24 H24B 0.9800 . ?
C24 H24C 0.9800 . ?
C25 H25A 0.9800 . ?
C25 H25B 0.9800 . ?
C25 H25C 0.9800 . ?
C26 C27 1.526(5) . ?
C26 C28 1.531(5) . ?
C26 H26A 1.0000 . ?
C27 H27A 0.9800 . ?
C27 H27B 0.9800 . ?
C27 H27C 0.9800 . ?
C28 H28A 0.9800 . ?
C28 H28B 0.9800 . ?
C28 H28C 0.9800 . ?
C1' C2' 1.384(4) . ?
C1' C6' 1.437(4) . ?
C1' C14' 1.510(4) . ?
C2' C3' 1.421(4) . ?
C2' C11' 1.522(5) . ?
C3' C4' 1.345(5) . ?
C3' H3'A 0.9500 . ?
C4' C5' 1.410(5) . ?
C4' H4'A 0.9500 . ?
C5' C10' 1.411(5) . ?
C5' C6' 1.431(4) . ?
C6' C7' 1.416(4) . ?
C7' C8' 1.367(4) . ?
C7' H7'A 0.9500 . ?
C8' C9' 1.407(5) . ?
C8' H8'A 0.9500 . ?
C9' C10' 1.354(5) . ?
C9' H9'A 0.9500 . ?
C10' H10B 0.9500 . ?
C11' C12' 1.529(5) . ?
C11' C13' 1.539(6) . ?
C11' H11B 1.0000 . ?
C12' H12D 0.9800 . ?
C12' H12E 0.9800 . ?
C12' H12F 0.9800 . ?
C13' H13D 0.9800 . ?
C13' H13E 0.9800 . ?
C13' H13F 0.9800 . ?
C14' C19' 1.402(5) . ?
C14' C15' 1.419(4) . ?
C15' C16' 1.396(4) . ?
C15' C20' 1.520(5) . ?
C16' C17' 1.384(4) . ?
C16' H16B 0.9500 . ?
C18' C17' 1.387(4) . ?
C18' C19' 1.399(4) . ?
C18' H18B 0.9500 . ?
C19' C26' 1.521(5) . ?
C20' C21' 1.531(5) . ?
C20' C22' 1.532(5) . ?
C20' H20B 1.0000 . ?
C21' H21D 0.9800 . ?
C21' H21E 0.9800 . ?
C21' H21F 0.9800 . ?
C22' H22D 0.9800 . ?
C22' H22E 0.9800 . ?
C22' H22F 0.9800 . ?
C17' C23' 1.526(5) . ?
C23' C25' 1.373(9) . ?
C23' C24' 1.484(5) . ?
C23' H23B 1.0000 . ?
C25' H25D 0.9800 . ?
C25' H25E 0.9800 . ?
C25' H25F 0.9800 . ?
C25A H25G 0.9800 . ?
C25A H25H 0.9800 . ?
C25A H25I 0.9800 . ?
C24' H24D 0.9800 . ?
C24' H24E 0.9800 . ?
C24' H24F 0.9800 . ?
C26' C27' 1.536(5) . ?
C26' C28' 1.537(5) . ?
C26' H26B 1.0000 . ?
C27' H27D 0.9800 . ?
C27' H27E 0.9800 . ?
C27' H27F 0.9800 . ?
C28' H28D 0.9800 . ?
C28' H28E 0.9800 . ?
C28' H28F 0.9800 . ?

loop_
_geom_torsion_atom_site_label_1
_geom_torsion_atom_site_label_2
_geom_torsion_atom_site_label_3
_geom_torsion_atom_site_label_4
_geom_torsion
_geom_torsion_site_symmetry_1
_geom_torsion_site_symmetry_2
_geom_torsion_site_symmetry_3
_geom_torsion_site_symmetry_4
_geom_torsion_publ_flag
C6 C1 C2 C3 -0.5(4) . . . . ?
C14 C1 C2 C3 179.5(3) . . . . ?
C6 C1 C2 C11 179.2(3) . . . . ?
C14 C1 C2 C11 -0.8(4) . . . . ?
C1 C2 C3 C4 0.8(5) . . . . ?
C11 C2 C3 C4 -178.9(3) . . . . ?
C2 C3 C4 C5 0.2(5) . . . . ?
C3 C4 C5 C10 178.6(3) . . . . ?
C3 C4 C5 C6 -1.4(5) . . . . ?
C2 C1 C6 C7 179.4(3) . . . . ?
C14 C1 C6 C7 -0.6(4) . . . . ?
C2 C1 C6 C5 -0.7(4) . . . . ?
C14 C1 C6 C5 179.3(3) . . . . ?
C10 C5 C6 C1 -178.3(3) . . . . ?
C4 C5 C6 C1 1.6(4) . . . . ?
C10 C5 C6 C7 1.5(4) . . . . ?
C4 C5 C6 C7 -178.5(3) . . . . ?
C1 C6 C7 C8 178.8(3) . . . . ?
C5 C6 C7 C8 -1.1(5) . . . . ?
C6 C7 C8 C9 -0.2(5) . . . . ?
C7 C8 C9 C10 1.0(5) . . . . ?
C8 C9 C10 C5 -0.5(5) . . . . ?
C4 C5 C10 C9 179.3(3) . . . . ?
C6 C5 C10 C9 -0.8(5) . . . . ?
C1 C2 C11 C12 -112.3(4) . . . . ?
C3 C2 C11 C12 67.4(4) . . . . ?
C1 C2 C11 C13 123.2(3) . . . . ?
C3 C2 C11 C13 -57.1(4) . . . . ?
C2 C1 C14 C15 91.6(4) . . . . ?
C6 C1 C14 C15 -88.3(4) . . . . ?
C2 C1 C14 C19 -86.5(4) . . . . ?
C6 C1 C14 C19 93.5(4) . . . . ?
C19 C14 C15 C16 2.7(5) . . . . ?
C1 C14 C15 C16 -175.5(3) . . . . ?
C19 C14 C15 C20 -176.4(3) . . . . ?
C1 C14 C15 C20 5.4(5) . . . . ?
C14 C15 C16 C17 1.0(5) . . . . ?
C20 C15 C16 C17 -179.9(3) . . . . ?
C15 C16 C17 C18 -3.5(5) . . . . ?
C15 C16 C17 C23 174.4(3) . . . . ?
C16 C17 C18 C19 2.4(5) . . . . ?
C23 C17 C18 C19 -175.5(3) . . . . ?
C17 C18 C19 C14 1.2(5) . . . . ?
C17 C18 C19 C26 -177.6(3) . . . . ?
C15 C14 C19 C18 -3.8(4) . . . . ?
C1 C14 C19 C18 174.4(3) . . . . ?
C15 C14 C19 C26 175.0(3) . . . . ?
C1 C14 C19 C26 -6.8(4) . . . . ?
C16 C15 C20 C22 47.6(4) . . . . ?
C14 C15 C20 C22 -133.2(3) . . . . ?
C16 C15 C20 C21 -76.6(4) . . . . ?
C14 C15 C20 C21 102.5(4) . . . . ?
C18 C17 C23 C24 -30.4(5) . . . . ?
C16 C17 C23 C24 151.8(4) . . . . ?
C18 C17 C23 C25 94.9(4) . . . . ?
C16 C17 C23 C25 -83.0(4) . . . . ?
C18 C19 C26 C27 -44.7(4) . . . . ?
C14 C19 C26 C27 136.5(3) . . . . ?
C18 C19 C26 C28 79.3(4) . . . . ?
C14 C19 C26 C28 -99.5(4) . . . . ?
C6' C1' C2' C3' -0.4(5) . . . . ?
C14' C1' C2' C3' 178.7(3) . . . . ?
C6' C1' C2' C11' -179.1(3) . . . . ?
C14' C1' C2' C11' -0.1(5) . . . . ?
C1' C2' C3' C4' 0.0(5) . . . . ?
C11' C2' C3' C4' 178.8(3) . . . . ?
C2' C3' C4' C5' 0.6(5) . . . . ?
C3' C4' C5' C10' 178.8(3) . . . . ?
C3' C4' C5' C6' -0.8(5) . . . . ?
C4' C5' C6' C7' -179.5(3) . . . . ?
C10' C5' C6' C7' 0.8(4) . . . . ?
C4' C5' C6' C1' 0.4(4) . . . . ?
C10' C5' C6' C1' -179.2(3) . . . . ?
C2' C1' C6' C7' -179.9(3) . . . . ?
C14' C1' C6' C7' 1.0(4) . . . . ?
C2' C1' C6' C5' 0.1(4) . . . . ?
C14' C1' C6' C5' -178.9(3) . . . . ?
C5' C6' C7' C8' -0.1(5) . . . . ?
C1' C6' C7' C8' 180.0(3) . . . . ?
C6' C7' C8' C9' -0.7(5) . . . . ?
C7' C8' C9' C10' 0.7(5) . . . . ?
C8' C9' C10' C5' 0.1(5) . . . . ?
C4' C5' C10' C9' 179.5(3) . . . . ?
C6' C5' C10' C9' -0.8(5) . . . . ?
C1' C2' C11' C12' -122.0(4) . . . . ?
C3' C2' C11' C12' 59.3(4) . . . . ?
C1' C2' C11' C13' 114.7(4) . . . . ?
C3' C2' C11' C13' -64.0(4) . . . . ?
C2' C1' C14' C19' 93.1(4) . . . . ?
C6' C1' C14' C19' -87.9(4) . . . . ?
C2' C1' C14' C15' -92.4(4) . . . . ?
C6' C1' C14' C15' 86.6(4) . . . . ?
C19' C14' C15' C16' 2.4(4) . . . . ?
C1' C14' C15' C16' -172.1(3) . . . . ?
C19' C14' C15' C20' -178.9(3) . . . . ?
C1' C14' C15' C20' 6.5(4) . . . . ?
C14' C15' C16' C17' -0.4(4) . . . . ?
C20' C15' C16' C17' -179.0(3) . . . . ?
C17' C18' C19' C14' 0.1(4) . . . . ?
C17' C18' C19' C26' -179.9(3) . . . . ?
C15' C14' C19' C18' -2.3(5) . . . . ?
C1' C14' C19' C18' 172.1(3) . . . . ?
C15' C14' C19' C26' 177.7(3) . . . . ?
C1' C14' C19' C26' -7.8(5) . . . . ?
C16' C15' C20' C21' 69.5(4) . . . . ?
C14' C15' C20' C21' -109.1(4) . . . . ?
C16' C15' C20' C22' -55.1(4) . . . . ?
C14' C15' C20' C22' 126.3(3) . . . . ?
C15' C16' C17' C18' -1.8(5) . . . . ?
C15' C16' C17' C23' 177.0(3) . . . . ?
C19' C18' C17' C16' 1.9(5) . . . . ?
C19' C18' C17' C23' -176.9(3) . . . . ?
C16' C17' C23' C25' 87.1(8) . . . . ?
C18' C17' C23' C25' -94.2(8) . . . . ?
C16' C17' C23' C24' -61.4(6) . . . . ?
C18' C17' C23' C24' 117.4(4) . . . . ?
C18' C19' C26' C27' -57.6(4) . . . . ?
C14' C19' C26' C27' 122.4(3) . . . . ?
C18' C19' C26' C28' 66.3(4) . . . . ?
C14' C19' C26' C28' -113.7(4) . . . . ?
